data_4131434
loop_
_publ_author_name
'Clough, Benjamin A.'
'Mellino, Simona'
'Clot, Eric'
'Mountford, Philip'

_publ_section_title
;
 New Scandium Borylimido Chemistry: Synthesis, Bonding, and Reactivity.
;
_journal_issue 32
_journal_name_full 'Journal of the American Chemical Society'
_journal_page_first 11165
_journal_page_last 11183
_journal_paper_doi 10.1021/jacs.7b05405
_journal_volume 139
_journal_year 2017
_chemical_formula_moiety 'C56 H78 B1 N6 Sc1'
_chemical_formula_sum 'C56 H78 B N6 Sc'
_chemical_formula_weight 891.04
_chemical_name_systematic (NacNacNMe2)Sc{N(B(NDippCH)2)C(Me)C(Ph)}
_space_group_IT_number 14
_space_group_name_Hall '-P 2yn'
_space_group_name_H-M_alt 'P 1 21/n 1'
_symmetry_cell_setting monoclinic
_symmetry_space_group_name_Hall '-P 2yn'
_symmetry_space_group_name_H-M 'P 1 21/n 1'
_atom_sites_solution_hydrogens difmap
_atom_sites_solution_primary direct
_atom_sites_solution_secondary difmap
_cell_angle_alpha 90
_cell_angle_beta 109.2232(9)
_cell_angle_gamma 90
_cell_formula_units_Z 4
_cell_length_a 11.59570(10)
_cell_length_b 38.8679(3)
_cell_length_c 12.42060(10)
_cell_measurement_reflns_used 38505
_cell_measurement_temperature 150
_cell_measurement_theta_max 76
_cell_measurement_theta_min 3
_cell_volume 5285.85(8)
_computing_cell_refinement 'CrysAlisPro, (Agilent, 2011)'
_computing_data_collection 'SuperNova, (Oxford Diffraction, 2010)'
_computing_data_reduction 'CrysAlisPro, (Agilent, 2011)'
_computing_molecular_graphics 'CAMERON (Watkin et al., 1996)'
_computing_publication_material 'CRYSTALS (Betteridge et al., 2003)'
_computing_structure_refinement 'CRYSTALS (Betteridge et al., 2003)'
_computing_structure_solution 'SIR92 (Altomare et al., 1994)'
_diffrn_ambient_temperature 150
_diffrn_measured_fraction_theta_full 0.998
_diffrn_measured_fraction_theta_max 0.994
_diffrn_measurement_device Area
_diffrn_measurement_device_type 'Oxford Diffraction SuperNova'
_diffrn_measurement_method \w
_diffrn_radiation_monochromator graphite
_diffrn_radiation_type 'Cu K\a'
_diffrn_radiation_wavelength 1.54180
_diffrn_reflns_av_R_equivalents 0.021
_diffrn_reflns_limit_h_max 13
_diffrn_reflns_limit_h_min -14
_diffrn_reflns_limit_k_max 47
_diffrn_reflns_limit_k_min -48
_diffrn_reflns_limit_l_max 15
_diffrn_reflns_limit_l_min -15
_diffrn_reflns_number 66893
_diffrn_reflns_theta_full 74.621
_diffrn_reflns_theta_max 76.144
_diffrn_reflns_theta_min 3.937
_diffrn_standards_number 0
_exptl_absorpt_coefficient_mu 1.488
_exptl_absorpt_correction_T_max 0.55
_exptl_absorpt_correction_T_min 0.43
_exptl_absorpt_correction_type multi-scan
_exptl_absorpt_process_details 'CrysAlisPro, (Agilent, 2011)'
_exptl_crystal_colour colourless
_exptl_crystal_density_diffrn 1.120
_exptl_crystal_density_method 'not measured'
_exptl_crystal_description block
_exptl_crystal_F_000 1928
_exptl_crystal_size_max 0.600
_exptl_crystal_size_mid 0.500
_exptl_crystal_size_min 0.400
_refine_diff_density_max 0.30
_refine_diff_density_min -0.37
_refine_ls_extinction_method None
_refine_ls_goodness_of_fit_ref 1.0262
_refine_ls_hydrogen_treatment constr
_refine_ls_matrix_type full
_refine_ls_number_parameters 577
_refine_ls_number_reflns 10556
_refine_ls_number_restraints 0
_refine_ls_R_factor_all 0.0350
_refine_ls_R_factor_gt 0.0345
_refine_ls_shift/su_max 0.0030855
_refine_ls_shift/su_mean 0.0001547
_refine_ls_structure_factor_coef F
_refine_ls_weighting_details
;
 Method, part 1, Chebychev polynomial, (Watkin, 1994, Prince, 1982) 
 [weight] = 1.0/[A~0~*T~0~(x)+A~1~*T~1~(x) ... +A~n-1~]*T~n-1~(x)] 
 where A~i~ are the Chebychev coefficients listed below and x= Fcalc/Fmax 
 Method = Robust Weighting (Prince, 1982) 
 W = [weight] * [1-(deltaF/6*sigmaF)^2^]^2^ 
 A~i~ are: 
 -4.03 -19.6 -11.0 -7.83 -4.84 
;
_refine_ls_weighting_scheme calc
_refine_ls_wR_factor_all 0.0157
_refine_ls_wR_factor_gt 0.0157
_refine_ls_wR_factor_ref 0.0156
_reflns_limit_h_max 13
_reflns_limit_h_min -14
_reflns_limit_k_max 48
_reflns_limit_k_min 0
_reflns_limit_l_max 15
_reflns_limit_l_min 0
_reflns_number_gt 10743
_reflns_number_total 11012
_reflns_threshold_expression I>2.0\s(I)
_oxford_diffrn_Wilson_B_factor 1.89
_oxford_diffrn_Wilson_scale 0.06
_oxford_refine_ls_r_factor_ref 0.0339
_oxford_refine_ls_scale 4.058(2)
_oxford_reflns_number_all 10970
_oxford_reflns_threshold_expression_ref I>3.0\s(I)
_cod_data_source_file ja7b05405_si_003.cif
_cod_data_source_block Compound_27
_cod_original_cell_volume 5285.85(4)
_cod_original_sg_symbol_H-M 'P 1 21/n 1 '
_cod_original_formula_sum 'C56 H78 B1 N6 Sc1'
_cod_database_code 4131434

loop_
_symmetry_equiv_pos_as_xyz
x,y,z
-x,-y,-z
-x+1/2,y+1/2,-z+1/2
x+1/2,-y+1/2,z+1/2

loop_
_atom_site_label
_atom_site_type_symbol
_atom_site_fract_x
_atom_site_fract_y
_atom_site_fract_z
_atom_site_U_iso_or_equiv
_atom_site_occupancy
_atom_site_adp_type
_atom_site_refinement_flags_posn
Sc1 Sc 0.386045(13) 0.604884(4) 0.469083(13) 0.0158 1.0000 Uani .
N1 N 0.35710(6) 0.629982(18) 0.31702(6) 0.0182 1.0000 Uani .
N2 N 0.17367(6) 0.636566(18) 0.13193(6) 0.0209 1.0000 Uani .
N3 N 0.28605(6) 0.685341(17) 0.18913(6) 0.0187 1.0000 Uani .
N4 N 0.47701(6) 0.630978(18) 0.63207(6) 0.0191 1.0000 Uani .
N5 N 0.23593(6) 0.59961(2) 0.54252(6) 0.0239 1.0000 Uani .
N6 N 0.31479(7) 0.548923(18) 0.43365(6) 0.0229 1.0000 Uani .
B1 B 0.28062(8) 0.64944(2) 0.22153(8) 0.0177 1.0000 Uani .
C1 C 0.12199(8) 0.66337(2) 0.05541(8) 0.0245 1.0000 Uani .
C2 C 0.18890(8) 0.69182(2) 0.08850(7) 0.0227 1.0000 Uani .
C3 C 0.10298(8) 0.60589(2) 0.12572(7) 0.0217 1.0000 Uani .
C4 C 0.13385(8) 0.57553(2) 0.07977(7) 0.0243 1.0000 Uani .
C5 C 0.05982(9) 0.54663(2) 0.07295(9) 0.0305 1.0000 Uani .
C6 C -0.04060(9) 0.54797(3) 0.10957(9) 0.0329 1.0000 Uani .
C7 C -0.07051(8) 0.57805(3) 0.15323(8) 0.0298 1.0000 Uani .
C8 C 0.00054(8) 0.60766(2) 0.16177(8) 0.0243 1.0000 Uani .
C9 C 0.24278(9) 0.57457(2) 0.03736(8) 0.0280 1.0000 Uani .
C10 C 0.28909(11) 0.53840(3) 0.02599(10) 0.0389 1.0000 Uani .
C11 C 0.21361(11) 0.59320(3) -0.07655(10) 0.0468 1.0000 Uani .
C12 C -0.03559(9) 0.64083(3) 0.20706(8) 0.0298 1.0000 Uani .
C13 C -0.15395(10) 0.65535(3) 0.12389(11) 0.0482 1.0000 Uani .
C14 C -0.04584(12) 0.63623(3) 0.32545(10) 0.0463 1.0000 Uani .
C15 C 0.36308(7) 0.71394(2) 0.24005(7) 0.0190 1.0000 Uani .
C16 C 0.35274(8) 0.72927(2) 0.33947(7) 0.0251 1.0000 Uani .
C17 C 0.41980(10) 0.75919(2) 0.38005(8) 0.0324 1.0000 Uani .
C18 C 0.49399(10) 0.77358(2) 0.32524(8) 0.0327 1.0000 Uani .
C19 C 0.50384(8) 0.75829(2) 0.22875(8) 0.0280 1.0000 Uani .
C20 C 0.43845(8) 0.72839(2) 0.18379(7) 0.0209 1.0000 Uani .
C21 C 0.26492(10) 0.71510(2) 0.39602(9) 0.0340 1.0000 Uani .
C22 C 0.13442(10) 0.72675(3) 0.33219(11) 0.0432 1.0000 Uani .
C23 C 0.30077(13) 0.72523(3) 0.52227(10) 0.0499 1.0000 Uani .
C24 C 0.44905(8) 0.71396(2) 0.07372(8) 0.0238 1.0000 Uani .
C25 C 0.58262(9) 0.70724(3) 0.08528(9) 0.0324 1.0000 Uani .
C26 C 0.39027(10) 0.73862(3) -0.02581(8) 0.0330 1.0000 Uani .
C27 C 0.41865(8) 0.64974(2) 0.68797(7) 0.0244 1.0000 Uani .
C28 C 0.29241(8) 0.64821(3) 0.66772(8) 0.0292 1.0000 Uani .
C29 C 0.21037(8) 0.62266(3) 0.61008(8) 0.0269 1.0000 Uani .
C30 C 0.48742(9) 0.67406(3) 0.78255(9) 0.0340 1.0000 Uani .
C31 C 0.08977(9) 0.62150(3) 0.63322(9) 0.0390 1.0000 Uani .
C32 C 0.60760(8) 0.62764(2) 0.68473(7) 0.0205 1.0000 Uani .
C33 C 0.65242(8) 0.60426(2) 0.77573(8) 0.0252 1.0000 Uani .
C34 C 0.77880(9) 0.60127(3) 0.82762(8) 0.0324 1.0000 Uani .
C35 C 0.85869(9) 0.62079(3) 0.79147(9) 0.0345 1.0000 Uani .
C36 C 0.81339(8) 0.64347(3) 0.70157(8) 0.0299 1.0000 Uani .
C37 C 0.68820(8) 0.64714(2) 0.64579(8) 0.0230 1.0000 Uani .
C38 C 0.56875(9) 0.58253(3) 0.82044(8) 0.0316 1.0000 Uani .
C39 C 0.57608(12) 0.59331(3) 0.94134(10) 0.0468 1.0000 Uani .
C40 C 0.59864(12) 0.54431(3) 0.82019(11) 0.0497 1.0000 Uani .
C41 C 0.64428(8) 0.67305(2) 0.54935(8) 0.0270 1.0000 Uani .
C42 C 0.65422(11) 0.70974(3) 0.59700(10) 0.0387 1.0000 Uani .
C43 C 0.71539(10) 0.67061(3) 0.46550(9) 0.0378 1.0000 Uani .
C44 C 0.15599(9) 0.56934(3) 0.51039(9) 0.0319 1.0000 Uani .
C45 C 0.18218(8) 0.55040(2) 0.41511(9) 0.0294 1.0000 Uani .
C46 C 0.38072(9) 0.52907(2) 0.53682(9) 0.0307 1.0000 Uani .
C47 C 0.33361(10) 0.53244(2) 0.33428(8) 0.0322 1.0000 Uani .
C48 C 0.52956(7) 0.59229(2) 0.40084(7) 0.0189 1.0000 Uani .
C49 C 0.47075(7) 0.61517(2) 0.31671(7) 0.0180 1.0000 Uani .
C50 C 0.63665(8) 0.57254(2) 0.40072(8) 0.0217 1.0000 Uani .
C51 C 0.64218(9) 0.55465(2) 0.30393(8) 0.0282 1.0000 Uani .
C52 C 0.74275(10) 0.53468(2) 0.30679(10) 0.0365 1.0000 Uani .
C53 C 0.84141(9) 0.53173(3) 0.40629(11) 0.0395 1.0000 Uani .
C54 C 0.83775(8) 0.54861(2) 0.50329(10) 0.0360 1.0000 Uani .
C55 C 0.73701(8) 0.56840(2) 0.50135(9) 0.0279 1.0000 Uani .
C56 C 0.51907(8) 0.62892(2) 0.22595(8) 0.0240 1.0000 Uani .
H11 H 0.0484 0.6605 -0.0083 0.0289 1.0000 Uiso R
H21 H 0.1761 0.7137 0.0527 0.0272 1.0000 Uiso R
H51 H 0.0790 0.5251 0.0425 0.0369 1.0000 Uiso R
H61 H -0.0887 0.5279 0.1053 0.0403 1.0000 Uiso R
H71 H -0.1410 0.5787 0.1802 0.0362 1.0000 Uiso R
H91 H 0.3102 0.5862 0.0948 0.0347 1.0000 Uiso R
H101 H 0.3656 0.5404 0.0080 0.0587 1.0000 Uiso R
H102 H 0.3029 0.5252 0.0948 0.0576 1.0000 Uiso R
H103 H 0.2275 0.5267 -0.0379 0.0594 1.0000 Uiso R
H111 H 0.2862 0.5933 -0.1012 0.0690 1.0000 Uiso R
H112 H 0.1471 0.5799 -0.1330 0.0710 1.0000 Uiso R
H113 H 0.1875 0.6173 -0.0711 0.0695 1.0000 Uiso R
H121 H 0.0300 0.6580 0.2132 0.0336 1.0000 Uiso R
H131 H -0.2215 0.6405 0.1210 0.0712 1.0000 Uiso R
H132 H -0.1703 0.6779 0.1506 0.0716 1.0000 Uiso R
H133 H -0.1487 0.6579 0.0461 0.0705 1.0000 Uiso R
H141 H -0.0695 0.6585 0.3520 0.0703 1.0000 Uiso R
H142 H -0.1091 0.6188 0.3233 0.0694 1.0000 Uiso R
H143 H 0.0347 0.6284 0.3805 0.0691 1.0000 Uiso R
H171 H 0.4111 0.7698 0.4463 0.0388 1.0000 Uiso R
H181 H 0.5377 0.7942 0.3554 0.0392 1.0000 Uiso R
H191 H 0.5557 0.7679 0.1906 0.0347 1.0000 Uiso R
H211 H 0.2665 0.6895 0.3903 0.0400 1.0000 Uiso R
H221 H 0.0784 0.7159 0.3659 0.0639 1.0000 Uiso R
H222 H 0.1284 0.7518 0.3373 0.0640 1.0000 Uiso R
H223 H 0.1102 0.7201 0.2532 0.0607 1.0000 Uiso R
H231 H 0.3855 0.7175 0.5650 0.0736 1.0000 Uiso R
H232 H 0.2429 0.7135 0.5513 0.0732 1.0000 Uiso R
H233 H 0.2931 0.7504 0.5307 0.0729 1.0000 Uiso R
H241 H 0.4057 0.6915 0.0576 0.0282 1.0000 Uiso R
H251 H 0.6194 0.6923 0.1522 0.0483 1.0000 Uiso R
H252 H 0.6287 0.7286 0.0981 0.0499 1.0000 Uiso R
H253 H 0.5885 0.6959 0.0173 0.0481 1.0000 Uiso R
H261 H 0.3951 0.7292 -0.0966 0.0492 1.0000 Uiso R
H262 H 0.4322 0.7608 -0.0110 0.0494 1.0000 Uiso R
H263 H 0.3043 0.7422 -0.0332 0.0497 1.0000 Uiso R
H281 H 0.2603 0.6647 0.7079 0.0348 1.0000 Uiso R
H301 H 0.4607 0.6973 0.7594 0.0535 1.0000 Uiso R
H302 H 0.5739 0.6725 0.8007 0.0528 1.0000 Uiso R
H303 H 0.4669 0.6692 0.8508 0.0532 1.0000 Uiso R
H311 H 0.0815 0.5998 0.6685 0.0592 1.0000 Uiso R
H312 H 0.0873 0.6402 0.6846 0.0587 1.0000 Uiso R
H313 H 0.0218 0.6230 0.5627 0.0580 1.0000 Uiso R
H341 H 0.8119 0.5855 0.8906 0.0401 1.0000 Uiso R
H351 H 0.9453 0.6185 0.8297 0.0412 1.0000 Uiso R
H361 H 0.8701 0.6571 0.6759 0.0360 1.0000 Uiso R
H381 H 0.4823 0.5858 0.7683 0.0371 1.0000 Uiso R
H391 H 0.5197 0.5794 0.9678 0.0707 1.0000 Uiso R
H392 H 0.5526 0.6177 0.9431 0.0716 1.0000 Uiso R
H393 H 0.6596 0.5895 0.9938 0.0697 1.0000 Uiso R
H401 H 0.5365 0.5302 0.8383 0.0741 1.0000 Uiso R
H402 H 0.6800 0.5398 0.8773 0.0739 1.0000 Uiso R
H403 H 0.6021 0.5372 0.7460 0.0734 1.0000 Uiso R
H411 H 0.5560 0.6686 0.5069 0.0327 1.0000 Uiso R
H421 H 0.6253 0.7262 0.5342 0.0568 1.0000 Uiso R
H422 H 0.7388 0.7154 0.6412 0.0556 1.0000 Uiso R
H423 H 0.6048 0.7128 0.6484 0.0573 1.0000 Uiso R
H431 H 0.7142 0.6469 0.4382 0.0560 1.0000 Uiso R
H432 H 0.8026 0.6780 0.5031 0.0559 1.0000 Uiso R
H433 H 0.6783 0.6857 0.3999 0.0560 1.0000 Uiso R
H441 H 0.0712 0.5761 0.4870 0.0376 1.0000 Uiso R
H442 H 0.1697 0.5538 0.5751 0.0387 1.0000 Uiso R
H451 H 0.1460 0.5632 0.3435 0.0354 1.0000 Uiso R
H452 H 0.1476 0.5271 0.4091 0.0343 1.0000 Uiso R
H461 H 0.3512 0.5057 0.5279 0.0458 1.0000 Uiso R
H462 H 0.3673 0.5396 0.6034 0.0441 1.0000 Uiso R
H463 H 0.4677 0.5301 0.5456 0.0423 1.0000 Uiso R
H471 H 0.2945 0.5464 0.2677 0.0475 1.0000 Uiso R
H472 H 0.2975 0.5094 0.3237 0.0488 1.0000 Uiso R
H473 H 0.4218 0.5309 0.3475 0.0470 1.0000 Uiso R
H511 H 0.5731 0.5561 0.2341 0.0343 1.0000 Uiso R
H521 H 0.7432 0.5224 0.2387 0.0440 1.0000 Uiso R
H531 H 0.9117 0.5180 0.4086 0.0466 1.0000 Uiso R
H541 H 0.9064 0.5468 0.5737 0.0441 1.0000 Uiso R
H551 H 0.7353 0.5796 0.5708 0.0340 1.0000 Uiso R
H561 H 0.4634 0.6237 0.1488 0.0356 1.0000 Uiso R
H562 H 0.5243 0.6541 0.2325 0.0344 1.0000 Uiso R
H563 H 0.6008 0.6201 0.2340 0.0354 1.0000 Uiso R

loop_
_atom_site_aniso_label
_atom_site_aniso_U_11
_atom_site_aniso_U_22
_atom_site_aniso_U_33
_atom_site_aniso_U_23
_atom_site_aniso_U_13
_atom_site_aniso_U_12
Sc1 0.01430(7) 0.01689(7) 0.01576(7) 0.00202(5) 0.00425(6) 0.00012(5)
N1 0.0159(3) 0.0200(3) 0.0183(3) 0.0028(3) 0.0052(3) 0.0015(3)
N2 0.0191(3) 0.0193(3) 0.0208(3) 0.0053(3) 0.0021(3) -0.0012(3)
N3 0.0176(3) 0.0179(3) 0.0192(3) 0.0022(3) 0.0042(3) 0.0010(3)
N4 0.0173(3) 0.0207(3) 0.0182(3) 0.0002(3) 0.0044(3) 0.0007(3)
N5 0.0180(3) 0.0300(4) 0.0246(4) 0.0042(3) 0.0081(3) -0.0008(3)
N6 0.0204(3) 0.0205(3) 0.0252(4) 0.0032(3) 0.0041(3) -0.0013(3)
B1 0.0163(4) 0.0190(4) 0.0188(4) 0.0008(3) 0.0072(4) 0.0008(3)
C1 0.0214(4) 0.0247(4) 0.0218(4) 0.0077(3) -0.0006(3) 0.0004(3)
C2 0.0213(4) 0.0209(4) 0.0225(4) 0.0063(3) 0.0028(3) 0.0024(3)
C3 0.0191(4) 0.0226(4) 0.0181(4) 0.0051(3) -0.0009(3) -0.0031(3)
C4 0.0236(4) 0.0241(4) 0.0214(4) 0.0039(3) 0.0023(3) -0.0026(3)
C5 0.0319(5) 0.0245(5) 0.0321(5) 0.0000(4) 0.0065(4) -0.0059(4)
C6 0.0298(5) 0.0296(5) 0.0353(5) 0.0031(4) 0.0054(4) -0.0120(4)
C7 0.0213(4) 0.0363(5) 0.0292(5) 0.0065(4) 0.0048(4) -0.0056(4)
C8 0.0201(4) 0.0276(4) 0.0209(4) 0.0045(3) 0.0010(3) -0.0010(3)
C9 0.0266(5) 0.0251(4) 0.0313(5) 0.0032(4) 0.0082(4) -0.0005(4)
C10 0.0490(6) 0.0310(5) 0.0429(6) 0.0007(4) 0.0235(5) 0.0047(5)
C11 0.0477(7) 0.0552(7) 0.0459(7) 0.0215(6) 0.0266(6) 0.0160(6)
C12 0.0246(4) 0.0330(5) 0.0308(5) 0.0019(4) 0.0077(4) 0.0018(4)
C13 0.0354(6) 0.0456(7) 0.0554(7) 0.0023(6) 0.0040(5) 0.0142(5)
C14 0.0545(7) 0.0510(7) 0.0395(6) -0.0006(5) 0.0236(6) 0.0054(6)
C15 0.0202(4) 0.0159(4) 0.0192(4) 0.0006(3) 0.0040(3) 0.0031(3)
C16 0.0327(5) 0.0216(4) 0.0213(4) 0.0022(3) 0.0094(4) 0.0076(3)
C17 0.0487(6) 0.0249(5) 0.0204(4) -0.0049(4) 0.0068(4) 0.0051(4)
C18 0.0409(5) 0.0221(4) 0.0278(5) -0.0052(4) 0.0014(4) -0.0048(4)
C19 0.0276(5) 0.0231(4) 0.0310(5) -0.0013(4) 0.0066(4) -0.0050(4)
C20 0.0203(4) 0.0190(4) 0.0222(4) -0.0006(3) 0.0052(3) 0.0004(3)
C21 0.0510(6) 0.0261(5) 0.0350(5) 0.0056(4) 0.0280(5) 0.0106(4)
C22 0.0446(6) 0.0441(6) 0.0516(7) 0.0032(5) 0.0302(6) 0.0055(5)
C23 0.0712(8) 0.0548(7) 0.0349(6) 0.0091(5) 0.0326(6) 0.0223(6)
C24 0.0263(4) 0.0227(4) 0.0256(4) -0.0012(3) 0.0126(4) -0.0001(3)
C25 0.0302(5) 0.0350(5) 0.0385(5) 0.0007(4) 0.0199(4) 0.0011(4)
C26 0.0433(6) 0.0332(5) 0.0267(5) 0.0027(4) 0.0172(4) 0.0075(4)
C27 0.0262(4) 0.0261(4) 0.0203(4) -0.0005(3) 0.0069(3) 0.0039(3)
C28 0.0263(5) 0.0375(5) 0.0257(4) -0.0032(4) 0.0112(4) 0.0075(4)
C29 0.0196(4) 0.0412(5) 0.0219(4) 0.0068(4) 0.0095(3) 0.0053(4)
C30 0.0346(5) 0.0358(5) 0.0304(5) -0.0114(4) 0.0091(4) 0.0023(4)
C31 0.0231(5) 0.0685(7) 0.0293(5) 0.0016(5) 0.0139(4) 0.0030(5)
C32 0.0187(4) 0.0211(4) 0.0195(4) -0.0042(3) 0.0034(3) 0.0007(3)
C33 0.0246(4) 0.0259(4) 0.0217(4) -0.0017(3) 0.0029(3) 0.0020(3)
C34 0.0265(5) 0.0377(5) 0.0259(5) 0.0012(4) -0.0009(4) 0.0074(4)
C35 0.0183(4) 0.0461(6) 0.0334(5) -0.0062(4) 0.0009(4) 0.0041(4)
C36 0.0201(4) 0.0369(5) 0.0322(5) -0.0079(4) 0.0079(4) -0.0033(4)
C37 0.0208(4) 0.0233(4) 0.0239(4) -0.0064(3) 0.0059(3) -0.0028(3)
C38 0.0293(5) 0.0305(5) 0.0287(5) 0.0075(4) 0.0008(4) -0.0018(4)
C39 0.0509(7) 0.0570(7) 0.0351(6) 0.0053(5) 0.0175(5) -0.0112(6)
C40 0.0523(7) 0.0300(6) 0.0521(7) 0.0089(5) -0.0025(6) -0.0005(5)
C41 0.0245(4) 0.0262(4) 0.0284(5) -0.0002(4) 0.0059(4) -0.0077(3)
C42 0.0413(6) 0.0249(5) 0.0481(6) -0.0010(4) 0.0124(5) -0.0027(4)
C43 0.0446(6) 0.0386(6) 0.0332(5) -0.0025(4) 0.0167(5) -0.0150(5)
C44 0.0206(4) 0.0348(5) 0.0420(6) 0.0067(4) 0.0125(4) -0.0052(4)
C45 0.0194(4) 0.0273(5) 0.0370(5) 0.0032(4) 0.0032(4) -0.0051(4)
C46 0.0279(5) 0.0258(4) 0.0345(5) 0.0107(4) 0.0049(4) 0.0012(4)
C47 0.0356(5) 0.0254(5) 0.0331(5) -0.0056(4) 0.0080(4) -0.0031(4)
C48 0.0168(4) 0.0187(4) 0.0211(4) 0.0003(3) 0.0060(3) 0.0001(3)
C49 0.0167(4) 0.0177(4) 0.0194(4) -0.0012(3) 0.0058(3) -0.0008(3)
C50 0.0197(4) 0.0167(4) 0.0306(5) 0.0046(3) 0.0107(3) 0.0000(3)
C51 0.0317(5) 0.0247(4) 0.0330(5) 0.0041(4) 0.0172(4) 0.0041(4)
C52 0.0423(6) 0.0257(5) 0.0542(7) 0.0042(4) 0.0332(5) 0.0055(4)
C53 0.0260(5) 0.0252(5) 0.0753(8) 0.0094(5) 0.0275(5) 0.0066(4)
C54 0.0180(4) 0.0260(5) 0.0594(7) 0.0083(5) 0.0067(4) 0.0017(4)
C55 0.0204(4) 0.0210(4) 0.0392(5) 0.0029(4) 0.0054(4) 0.0005(3)
C56 0.0220(4) 0.0265(4) 0.0254(4) 0.0054(3) 0.0106(4) 0.0023(3)

loop_
_atom_type_symbol
_atom_type_scat_dispersion_real
_atom_type_scat_dispersion_imag
_atom_type_scat_Cromer_Mann_a1
_atom_type_scat_Cromer_Mann_b1
_atom_type_scat_Cromer_Mann_a2
_atom_type_scat_Cromer_Mann_b2
_atom_type_scat_Cromer_Mann_a3
_atom_type_scat_Cromer_Mann_b3
_atom_type_scat_Cromer_Mann_a4
_atom_type_scat_Cromer_Mann_b4
_atom_type_scat_Cromer_Mann_c
_atom_type_scat_source
C 0.0181 0.0091 2.3100 20.8439 1.0200 10.2075 1.5886 0.5687 0.8650 51.6512 0.2156 'International Tables Vol C 4.2.6.8 and 6.1.1.4'
H 0.0000 0.0000 0.4930 10.5109 0.3229 26.1257 0.1402 3.1424 0.0408 57.7998 0.0030 'International Tables Vol C 4.2.6.8 and 6.1.1.4'
B 0.0090 0.0039 2.0545 23.2185 1.3326 1.0210 1.0979 60.3498 0.7068 0.1403 -0.1932 'International Tables Vol C 4.2.6.8 and 6.1.1.4'
N 0.0311 0.0180 12.2126 0.0057 3.1322 9.8933 2.0125 28.9975 1.1663 0.5826 -11.5290 'International Tables Vol C 4.2.6.8 and 6.1.1.4'
Sc 0.3119 1.5331 9.1890 9.0213 7.3679 0.5729 1.6409 136.1080 1.4680 51.3531 1.3329 'International Tables Vol C 4.2.6.8 and 6.1.1.4'

loop_
_geom_angle_atom_site_label_1
_geom_angle_atom_site_label_2
_geom_angle_atom_site_label_3
_geom_angle
_geom_angle_publ_flag
N1 Sc1 N4 120.76(3) yes
N1 Sc1 N5 120.53(3) yes
N4 Sc1 N5 82.41(3) yes
N1 Sc1 N6 109.35(3) yes
N4 Sc1 N6 129.86(3) yes
N5 Sc1 N6 73.33(3) yes
N1 Sc1 C48 70.12(3) yes
N4 Sc1 C48 105.55(3) yes
N5 Sc1 C48 161.59(3) yes
N6 Sc1 C48 89.16(3) yes
N1 Sc1 C49 36.15(3) yes
N4 Sc1 C49 116.48(3) yes
N5 Sc1 C49 154.68(3) yes
N6 Sc1 C49 102.50(3) yes
C48 Sc1 C49 34.05(3) yes
Sc1 N1 B1 151.33(6) yes
Sc1 N1 C49 86.55(4) yes
B1 N1 C49 121.61(7) yes
B1 N2 C1 109.19(7) yes
B1 N2 C3 130.91(7) yes
C1 N2 C3 118.11(7) yes
B1 N3 C2 108.81(7) yes
B1 N3 C15 134.10(7) yes
C2 N3 C15 117.01(7) yes
Sc1 N4 C27 124.01(6) yes
Sc1 N4 C32 119.30(5) yes
C27 N4 C32 116.69(7) yes
Sc1 N5 C29 124.42(6) yes
Sc1 N5 C44 118.11(6) yes
C29 N5 C44 117.41(8) yes
Sc1 N6 C45 106.30(5) yes
Sc1 N6 C46 106.00(5) yes
C45 N6 C46 111.74(7) yes
Sc1 N6 C47 115.25(6) yes
C45 N6 C47 108.69(7) yes
C46 N6 C47 108.88(7) yes
N3 B1 N2 102.78(7) yes
N3 B1 N1 131.21(8) yes
N2 B1 N1 126.01(7) yes
N2 C1 C2 109.31(7) yes
N2 C1 H11 122.4 no
C2 C1 H11 128.2 no
N3 C2 C1 109.90(7) yes
N3 C2 H21 122.3 no
C1 C2 H21 127.8 no
N2 C3 C4 120.11(8) yes
N2 C3 C8 118.12(8) yes
C4 C3 C8 121.72(8) yes
C3 C4 C5 117.70(9) yes
C3 C4 C9 120.81(8) yes
C5 C4 C9 121.49(9) yes
C4 C5 C6 121.05(9) yes
C4 C5 H51 119.9 no
C6 C5 H51 119.0 no
C5 C6 C7 120.57(9) yes
C5 C6 H61 119.5 no
C7 C6 H61 120.0 no
C6 C7 C8 120.58(9) yes
C6 C7 H71 120.1 no
C8 C7 H71 119.3 no
C3 C8 C7 118.37(9) yes
C3 C8 C12 121.71(8) yes
C7 C8 C12 119.91(8) yes
C4 C9 C10 114.33(8) yes
C4 C9 C11 110.73(8) yes
C10 C9 C11 109.19(9) yes
C4 C9 H91 107.0 no
C10 C9 H91 105.7 no
C11 C9 H91 109.7 no
C9 C10 H101 108.5 no
C9 C10 H102 111.6 no
H101 C10 H102 110.1 no
C9 C10 H103 108.4 no
H101 C10 H103 108.7 no
H102 C10 H103 109.5 no
C9 C11 H111 109.8 no
C9 C11 H112 106.8 no
H111 C11 H112 109.0 no
C9 C11 H113 111.4 no
H111 C11 H113 109.1 no
H112 C11 H113 110.7 no
C8 C12 C13 111.03(8) yes
C8 C12 C14 112.10(8) yes
C13 C12 C14 110.94(9) yes
C8 C12 H121 107.4 no
C13 C12 H121 107.3 no
C14 C12 H121 107.8 no
C12 C13 H131 109.9 no
C12 C13 H132 109.5 no
H131 C13 H132 107.7 no
C12 C13 H133 111.5 no
H131 C13 H133 109.4 no
H132 C13 H133 108.8 no
C12 C14 H141 109.6 no
C12 C14 H142 110.2 no
H141 C14 H142 108.7 no
C12 C14 H143 110.0 no
H141 C14 H143 109.4 no
H142 C14 H143 108.9 no
N3 C15 C16 119.50(8) yes
N3 C15 C20 119.31(7) yes
C16 C15 C20 120.87(8) yes
C15 C16 C17 117.99(8) yes
C15 C16 C21 120.99(8) yes
C17 C16 C21 120.90(8) yes
C16 C17 C18 121.53(9) yes
C16 C17 H171 117.9 no
C18 C17 H171 120.6 no
C17 C18 C19 119.94(9) yes
C17 C18 H181 118.9 no
C19 C18 H181 121.2 no
C18 C19 C20 121.12(9) yes
C18 C19 H191 120.6 no
C20 C19 H191 118.3 no
C15 C20 C19 118.55(8) yes
C15 C20 C24 123.27(8) yes
C19 C20 C24 118.14(8) yes
C16 C21 C22 110.67(8) yes
C16 C21 C23 112.47(10) yes
C22 C21 C23 110.04(9) yes
C16 C21 H211 107.3 no
C22 C21 H211 107.3 no
C23 C21 H211 108.8 no
C21 C22 H221 109.6 no
C21 C22 H222 109.9 no
H221 C22 H222 109.2 no
C21 C22 H223 110.8 no
H221 C22 H223 107.9 no
H222 C22 H223 109.4 no
C21 C23 H231 110.8 no
C21 C23 H232 105.7 no
H231 C23 H232 109.9 no
C21 C23 H233 111.0 no
H231 C23 H233 110.3 no
H232 C23 H233 109.0 no
C20 C24 C25 110.96(8) yes
C20 C24 C26 110.38(7) yes
C25 C24 C26 110.46(8) yes
C20 C24 H241 108.6 no
C25 C24 H241 107.3 no
C26 C24 H241 109.0 no
C24 C25 H251 108.8 no
C24 C25 H252 110.8 no
H251 C25 H252 107.5 no
C24 C25 H253 110.7 no
H251 C25 H253 109.2 no
H252 C25 H253 109.7 no
C24 C26 H261 110.4 no
C24 C26 H262 109.7 no
H261 C26 H262 109.3 no
C24 C26 H263 109.4 no
H261 C26 H263 109.3 no
H262 C26 H263 108.7 no
N4 C27 C28 124.17(8) yes
N4 C27 C30 121.14(8) yes
C28 C27 C30 114.67(8) yes
C27 C28 C29 128.01(9) yes
C27 C28 H281 116.0 no
C29 C28 H281 115.2 no
C28 C29 N5 123.21(8) yes
C28 C29 C31 115.98(9) yes
N5 C29 C31 120.75(9) yes
C27 C30 H301 108.5 no
C27 C30 H302 112.7 no
H301 C30 H302 109.8 no
C27 C30 H303 109.8 no
H301 C30 H303 107.1 no
H302 C30 H303 108.8 no
C29 C31 H311 110.3 no
C29 C31 H312 109.2 no
H311 C31 H312 109.0 no
C29 C31 H313 110.7 no
H311 C31 H313 106.9 no
H312 C31 H313 110.8 no
N4 C32 C33 118.42(8) yes
N4 C32 C37 120.80(8) yes
C33 C32 C37 120.78(8) yes
C32 C33 C34 118.49(9) yes
C32 C33 C38 122.63(8) yes
C34 C33 C38 118.88(8) yes
C33 C34 C35 121.18(9) yes
C33 C34 H341 120.1 no
C35 C34 H341 118.7 no
C34 C35 C36 119.68(8) yes
C34 C35 H351 119.3 no
C36 C35 H351 121.0 no
C35 C36 C37 121.50(9) yes
C35 C36 H361 119.4 no
C37 C36 H361 119.1 no
C32 C37 C36 118.34(8) yes
C32 C37 C41 122.70(8) yes
C36 C37 C41 118.91(8) yes
C33 C38 C39 111.65(8) yes
C33 C38 C40 111.53(9) yes
C39 C38 C40 109.17(9) yes
C33 C38 H381 108.4 no
C39 C38 H381 108.6 no
C40 C38 H381 107.4 no
C38 C39 H391 110.4 no
C38 C39 H392 110.9 no
H391 C39 H392 107.5 no
C38 C39 H393 109.4 no
H391 C39 H393 108.3 no
H392 C39 H393 110.3 no
C38 C40 H401 110.9 no
C38 C40 H402 109.5 no
H401 C40 H402 109.4 no
C38 C40 H403 111.1 no
H401 C40 H403 108.4 no
H402 C40 H403 107.5 no
C37 C41 C42 110.43(8) yes
C37 C41 C43 112.34(8) yes
C42 C41 C43 109.36(8) yes
C37 C41 H411 108.6 no
C42 C41 H411 107.4 no
C43 C41 H411 108.5 no
C41 C42 H421 109.8 no
C41 C42 H422 111.1 no
H421 C42 H422 108.4 no
C41 C42 H423 111.9 no
H421 C42 H423 108.3 no
H422 C42 H423 107.2 no
C41 C43 H431 110.1 no
C41 C43 H432 110.5 no
H431 C43 H432 109.1 no
C41 C43 H433 110.0 no
H431 C43 H433 108.8 no
H432 C43 H433 108.4 no
N5 C44 C45 109.40(8) yes
N5 C44 H441 110.7 no
C45 C44 H441 110.2 no
N5 C44 H442 110.8 no
C45 C44 H442 108.9 no
H441 C44 H442 106.9 no
C44 C45 N6 111.38(8) yes
C44 C45 H451 109.1 no
N6 C45 H451 105.8 no
C44 C45 H452 109.1 no
N6 C45 H452 110.7 no
H451 C45 H452 110.8 no
N6 C46 H461 109.3 no
N6 C46 H462 109.5 no
H461 C46 H462 110.0 no
N6 C46 H463 107.2 no
H461 C46 H463 111.3 no
H462 C46 H463 109.5 no
N6 C47 H471 108.3 no
N6 C47 H472 109.7 no
H471 C47 H472 109.9 no
N6 C47 H473 108.6 no
H471 C47 H473 110.2 no
H472 C47 H473 110.1 no
Sc1 C48 C49 84.13(5) yes
Sc1 C48 C50 152.35(6) yes
C49 C48 C50 123.36(8) yes
N1 C49 Sc1 57.29(4) yes
N1 C49 C48 118.93(7) yes
Sc1 C49 C48 61.82(5) yes
N1 C49 C56 115.14(7) yes
Sc1 C49 C56 168.72(6) yes
C48 C49 C56 125.76(7) yes
C48 C50 C51 122.56(8) yes
C48 C50 C55 120.89(8) yes
C51 C50 C55 116.39(8) yes
C50 C51 C52 121.80(10) yes
C50 C51 H511 118.6 no
C52 C51 H511 119.6 no
C51 C52 C53 120.54(10) yes
C51 C52 H521 119.7 no
C53 C52 H521 119.8 no
C52 C53 C54 118.96(9) yes
C52 C53 H531 120.9 no
C54 C53 H531 120.1 no
C53 C54 C55 120.84(10) yes
C53 C54 H541 119.9 no
C55 C54 H541 119.3 no
C50 C55 C54 121.45(10) yes
C50 C55 H551 118.9 no
C54 C55 H551 119.6 no
C49 C56 H561 111.6 no
C49 C56 H562 108.6 no
H561 C56 H562 106.8 no
C49 C56 H563 112.5 no
H561 C56 H563 109.2 no
H562 C56 H563 108.0 no

loop_
_geom_bond_atom_site_label_1
_geom_bond_atom_site_label_2
_geom_bond_distance
_geom_bond_publ_flag
Sc1 N1 2.0528(7) yes
Sc1 N4 2.1984(7) yes
Sc1 N5 2.2247(7) yes
Sc1 N6 2.3169(7) yes
Sc1 C48 2.1578(8) yes
Sc1 C49 2.4352(8) yes
N1 B1 1.4397(11) yes
N1 C49 1.4393(10) yes
N2 B1 1.4554(11) yes
N2 C1 1.4045(10) yes
N2 C3 1.4344(10) yes
N3 B1 1.4593(11) yes
N3 C2 1.4026(10) yes
N3 C15 1.4359(10) yes
N4 C27 1.3346(11) yes
N4 C32 1.4442(10) yes
N5 C29 1.3261(12) yes
N5 C44 1.4694(12) yes
N6 C45 1.4791(11) yes
N6 C46 1.4754(11) yes
N6 C47 1.4694(12) yes
C1 C2 1.3356(12) yes
C1 H11 0.960 no
C2 H21 0.948 no
C3 C4 1.4077(13) yes
C3 C8 1.4023(13) yes
C4 C5 1.3993(12) yes
C4 C9 1.5207(13) yes
C5 C6 1.3836(15) yes
C5 H51 0.973 no
C6 C7 1.3804(15) yes
C6 H61 0.951 no
C7 C8 1.3989(12) yes
C7 H71 0.980 no
C8 C12 1.5195(13) yes
C9 C10 1.5277(13) yes
C9 C11 1.5250(14) yes
C9 H91 0.978 no
C10 H101 0.987 no
C10 H102 0.964 no
C10 H103 0.987 no
C11 H111 0.985 no
C11 H112 0.999 no
C11 H113 0.995 no
C12 C13 1.5284(14) yes
C12 C14 1.5243(15) yes
C12 H121 0.996 no
C13 H131 0.966 no
C13 H132 0.976 no
C13 H133 0.993 no
C14 H141 0.995 no
C14 H142 0.993 no
C14 H143 1.006 no
C15 C16 1.4113(12) yes
C15 C20 1.4033(12) yes
C16 C17 1.3973(13) yes
C16 C21 1.5182(13) yes
C17 C18 1.3791(16) yes
C17 H171 0.956 no
C18 C19 1.3757(14) yes
C18 H181 0.958 no
C19 C20 1.3996(12) yes
C19 H191 0.956 no
C20 C24 1.5196(12) yes
C21 C22 1.5276(16) yes
C21 C23 1.5355(15) yes
C21 H211 0.998 no
C22 H221 0.977 no
C22 H222 0.978 no
C22 H223 0.963 no
C23 H231 0.996 no
C23 H232 0.973 no
C23 H233 0.989 no
C24 C25 1.5300(13) yes
C24 C26 1.5351(13) yes
C24 H241 0.994 no
C25 H251 0.988 no
C25 H252 0.972 no
C25 H253 0.975 no
C26 H261 0.972 no
C26 H262 0.976 no
C26 H263 0.981 no
C27 C28 1.4026(13) yes
C27 C30 1.5142(12) yes
C28 C29 1.3982(14) yes
C28 H281 0.961 no
C29 C31 1.5183(13) yes
C30 H301 0.968 no
C30 H302 0.955 no
C30 H303 0.971 no
C31 H311 0.971 no
C31 H312 0.974 no
C31 H313 0.968 no
C32 C33 1.4095(12) yes
C32 C37 1.4069(12) yes
C33 C34 1.3980(13) yes
C33 C38 1.5224(13) yes
C34 C35 1.3817(15) yes
C34 H341 0.968 no
C35 C36 1.3835(14) yes
C35 H351 0.964 no
C36 C37 1.3948(12) yes
C36 H361 0.975 no
C37 C41 1.5187(12) yes
C38 C39 1.5342(16) yes
C38 C40 1.5256(15) yes
C38 H381 1.006 no
C39 H391 0.985 no
C39 H392 0.988 no
C39 H393 0.984 no
C40 H401 0.989 no
C40 H402 0.991 no
C40 H403 0.976 no
C41 C42 1.5336(13) yes
C41 C43 1.5294(14) yes
C41 H411 1.001 no
C42 H421 0.980 no
C42 H422 0.979 no
C42 H423 0.995 no
C43 H431 0.980 no
C43 H432 1.007 no
C43 H433 0.981 no
C44 C45 1.5072(15) yes
C44 H441 0.966 no
C44 H442 0.976 no
C45 H451 0.985 no
C45 H452 0.982 no
C46 H461 0.963 no
C46 H462 0.980 no
C46 H463 0.979 no
C47 H471 0.968 no
C47 H472 0.980 no
C47 H473 0.982 no
C48 C49 1.3706(11) yes
C48 C50 1.4603(11) yes
C49 C56 1.5121(12) yes
C50 C51 1.4085(13) yes
C50 C55 1.4088(13) yes
C51 C52 1.3914(13) yes
C51 H511 0.970 no
C52 C53 1.3850(17) yes
C52 H521 0.972 no
C53 C54 1.3847(17) yes
C53 H531 0.966 no
C54 C55 1.3924(13) yes
C54 H541 0.972 no
C55 H551 0.972 no
C56 H561 0.985 no
C56 H562 0.982 no
C56 H563 0.982 no
